data_9005149
loop_
_publ_author_name
'Brigatti, M. F.'
'Poppi, L.'

_publ_section_title
;
 Crystal chemistry of Ba-rich trioctahedral micas-1M
 Sample: 19
;
_journal_name_full 'European Journal of Mineralogy'
_journal_page_first 857
_journal_page_last 871
_journal_volume 5
_journal_year 1993
_chemical_formula_sum
;Al1.269 Ba0.026 Ca0.004 F0.233 Fe0.989 H0.843 K0.896 Mg1.611 Mn0.01 Na0.074
 O11.767 Si2.748 Ti0.371
;
_chemical_name_mineral Phlogopite
_space_group_IT_number 12
_symmetry_space_group_name_Hall '-C 2y'
_symmetry_space_group_name_H-M 'C 1 2/m 1'
_cell_angle_alpha 90
_cell_angle_beta 100.19
_cell_angle_gamma 90
_cell_formula_units_Z 2
_cell_length_a 5.331
_cell_length_b 9.230
_cell_length_c 10.160
_cell_volume 492.039
_database_code_amcsd 0006495
_exptl_crystal_density_diffrn 3.093
_cod_original_formula_sum
;O11.767 F.233 K.896 Na.074 Ca.004 Ba.026 Al1.269 Fe.989 Mg1.611 Mn.01 Ti.371
 Si2.748 H.843
;
_cod_database_code 9005149

loop_
_space_group_symop_operation_xyz
x,y,z
1/2+x,1/2+y,z
x,-y,z
1/2+x,1/2-y,z
-x,y,-z
1/2-x,1/2+y,-z
-x,-y,-z
1/2-x,1/2-y,-z

loop_
_atom_site_aniso_label
_atom_site_aniso_U_11
_atom_site_aniso_U_22
_atom_site_aniso_U_33
_atom_site_aniso_U_12
_atom_site_aniso_U_13
_atom_site_aniso_U_23
O1 0.03780 0.02849 0.02128 0.00000 -0.00159 0.00000
O2 0.02789 0.03971 0.02432 -0.00294 0.00452 -0.00234
O3 0.02218 0.02115 0.02229 0.00123 0.00372 0.00000
O-H4 0.02008 0.02590 0.01976 0.00000 0.00266 0.00000
F4 0.02008 0.02590 0.01976 0.00000 0.00266 0.00000
O4 0.02008 0.02590 0.01976 0.00000 0.00266 0.00000
K 0.04240 0.04316 0.04711 0.00000 0.00691 0.00000
Na 0.04240 0.04316 0.04711 0.00000 0.00691 0.00000
Ca 0.04240 0.04316 0.04711 0.00000 0.00691 0.00000
Ba 0.04240 0.04316 0.04711 0.00000 0.00691 0.00000
AlM2 0.02008 0.02762 0.02432 0.00000 0.00239 0.00000
FeM2 0.02008 0.02762 0.02432 0.00000 0.00239 0.00000
MgM2 0.02008 0.02762 0.02432 0.00000 0.00239 0.00000
MnM2 0.02008 0.02762 0.02432 0.00000 0.00239 0.00000
TiM2 0.02008 0.02762 0.02432 0.00000 0.00239 0.00000
AlM1 0.01953 0.02072 0.02432 0.00000 0.00346 0.00000
FeM1 0.01953 0.02072 0.02432 0.00000 0.00346 0.00000
MgM1 0.01953 0.02072 0.02432 0.00000 0.00346 0.00000
MnM1 0.01953 0.02072 0.02432 0.00000 0.00346 0.00000
TiM1 0.01953 0.02072 0.02432 0.00000 0.00346 0.00000
SiT 0.01813 0.01856 0.01976 0.00000 0.00186 -0.00094
AlT 0.01813 0.01856 0.01976 0.00000 0.00186 -0.00094

loop_
_atom_site_label
_atom_site_fract_x
_atom_site_fract_y
_atom_site_fract_z
_atom_site_occupancy
_atom_site_U_iso_or_equiv
O1 0.01650 0.00000 0.16820 1.00000 0.03040
O2 0.32380 0.23050 0.16740 1.00000 0.03065
O3 0.13160 0.16790 0.39120 1.00000 0.02191
O-H4 0.12980 0.50000 0.39880 0.42130 0.02204
F4 0.12980 0.50000 0.39880 0.11630 0.02204
O4 0.12980 0.50000 0.39880 0.46240 0.02204
K 0.00000 0.50000 0.00000 0.89650 0.04420
Na 0.00000 0.50000 0.00000 0.07400 0.04420
Ca 0.00000 0.50000 0.00000 0.00350 0.04420
Ba 0.00000 0.50000 0.00000 0.02650 0.04420
AlM2 0.00000 0.33770 0.50000 0.00570 0.02419
FeM2 0.00000 0.33770 0.50000 0.32970 0.02419
MgM2 0.00000 0.33770 0.50000 0.53700 0.02419
MnM2 0.00000 0.33770 0.50000 0.00320 0.02419
TiM2 0.00000 0.33770 0.50000 0.12370 0.02419
AlM1 0.00000 0.00000 0.50000 0.00570 0.02153
FeM1 0.00000 0.00000 0.50000 0.32970 0.02153
MgM1 0.00000 0.00000 0.50000 0.53700 0.02153
MnM1 0.00000 0.00000 0.50000 0.00320 0.02153
TiM1 0.00000 0.00000 0.50000 0.12370 0.02153
SiT 0.07440 0.16710 0.22410 0.68710 0.01900
AlT 0.07440 0.16710 0.22410 0.31290 0.01900

loop_
_cod_changelog_entry_id
_cod_changelog_entry_author
_cod_changelog_entry_date
_cod_changelog_entry_text
1
;cod-tools version 3.10.1
Id: cif_fix_AMCSD_aniso_labels 10200 2024-08-01 14:09:44Z saulius
;
2024-08-02T12:20:53+03:00
;Changed the following '_atom_site_aniso_label' values:
'OH4' -> 'O-H4'
;

loop_
_cod_related_entry_id
_cod_related_entry_database
_cod_related_entry_code
1 AMCSD 0006495
